data_2106694
loop_
_publ_author_name
'Hong, H.Y.-P.'

_publ_section_title
;
 Crystal structures of neodymium metaphosphate (Nd P3 O9) and
 ultraphosphate (Nd P5 O14)
;
_journal_name_full 'Acta Crystallographica B (24,1968-38,1982)'
_journal_page_first 468
_journal_page_last 474
_journal_volume 30
_journal_year 1974
_chemical_formula_sum 'Nd O14 P5'
_chemical_name_systematic 'Nd (P5 O14)'
_space_group_IT_number 14
_symmetry_space_group_name_Hall '-P 2ybc'
_symmetry_space_group_name_H-M 'P 1 21/c 1'
_cell_angle_alpha 90
_cell_angle_beta 89.58
_cell_angle_gamma 90
_cell_formula_units_Z 4
_cell_length_a 8.771
_cell_length_b 9.012
_cell_length_c 13.057
_cell_volume 1032.053
_citation_journal_id_ASTM ACBCAR
_cod_data_source_file Hong_ACBCAR_1974_1966.cif
_cod_data_source_block Nd1O14P5
_cod_original_formula_sum 'Nd1 O14 P5'
_cod_database_code 2106694

loop_
_symmetry_equiv_pos_as_xyz
x,y,z
-x,y+1/2,-z+1/2
-x,-y,-z
x,-y-1/2,z-1/2

loop_
_atom_site_label
_atom_site_type_symbol
_atom_site_fract_x
_atom_site_fract_y
_atom_site_fract_z
_atom_site_occupancy
_atom_site_U_iso_or_equiv
O9 O-2 0.627 0.099 0.725 1 0.0
O5 O-2 0.075 0.377 0.388 1 0.0
P4 P+5 0.683 0.255 0.5006 1 0.0
O3 O-2 0.08 0.116 0.12 1 0.0
P3 P+5 0.773 0.053 0.6634 1 0.0
P2 P+5 0.493 -0.006 0.2052 1 0.0
O14 O-2 0.868 0.416 0.745 1 0.0
O1 O-2 0.533 0.19 0.506 1 0.0
O12 O-2 0.8 0.183 0.588 1 0.0
O10 O-2 0.907 0.085 0.739 1 0.0
O11 O-2 0.701 0.082 0 1 0.0
O8 O-2 0.784 0.308 0.898 1 0.0
O13 O-2 0.595 0.427 0.793 1 0.0
O2 O-2 0.229 0.093 0.386 1 0.0
O4 O-2 0.415 0.114 0.149 1 0.0
Nd1 Nd+3 0.2774 0.1903 0.0013 1 0.0
P5 P+5 0.755 0.452 0.8348 1 0.0
O7 O-2 0.217 0.408 0.109 1 0.0
O6 O-2 0.417 0.382 0.351 1 0.0
P1 P+5 -0.006 -0.002 0.1733 1 0.0
